data_7242726
loop_
_publ_author_name
'Tao, Yufang'
'Jiang, Yansong'
'Huang, Yating'
'Liu, Junning'
'Zhang, Ping'
'Chen, Xiaodong'
'Fan, Yong'
'Wang, Li'
'Xu, Jianing'

_publ_section_title
;
 Carbon dots@metal--organic frameworks as dual-functional fluorescent
 sensors for Fe3+ ions and nitro explosives
;
_journal_issue 22
_journal_name_full CrystEngComm
_journal_page_first 4038
_journal_page_last 4049
_journal_paper_doi 10.1039/D1CE00392E
_journal_volume 23
_journal_year 2021
_chemical_formula_sum 'C28 H12 Cd3 N2 O12'
_chemical_formula_weight 905.63
_space_group_crystal_system monoclinic
_space_group_IT_number 15
_space_group_name_Hall '-C 2yc'
_space_group_name_H-M_alt 'C 1 2/c 1'
_atom_sites_solution_hydrogens geom
_audit_creation_method SHELXL-2014
_audit_update_record
;
2021-03-29 deposited with the CCDC.	2021-03-31 downloaded from the CCDC.
;
_cell_angle_alpha 90
_cell_angle_beta 104.8080(10)
_cell_angle_gamma 90
_cell_formula_units_Z 4
_cell_length_a 15.1651(3)
_cell_length_b 10.8557(2)
_cell_length_c 16.4832(3)
_cell_measurement_reflns_used 9336
_cell_measurement_temperature 298(2)
_cell_measurement_theta_max 28.31
_cell_measurement_theta_min 2.56
_cell_volume 2623.47(9)
_computing_structure_refinement 'SHELXL-2014 (Sheldrick, 2014)'
_diffrn_ambient_temperature 298(2)
_diffrn_measured_fraction_theta_full 0.933
_diffrn_measured_fraction_theta_max 0.950
_diffrn_measurement_device_type Bruker
_diffrn_radiation_type MoK\a
_diffrn_radiation_wavelength 0.71073
_diffrn_reflns_av_R_equivalents 0.0161
_diffrn_reflns_av_unetI/netI 0.0172
_diffrn_reflns_Laue_measured_fraction_full 0.933
_diffrn_reflns_Laue_measured_fraction_max 0.950
_diffrn_reflns_limit_h_max 20
_diffrn_reflns_limit_h_min -15
_diffrn_reflns_limit_k_max 14
_diffrn_reflns_limit_k_min -11
_diffrn_reflns_limit_l_max 21
_diffrn_reflns_limit_l_min -21
_diffrn_reflns_number 9336
_diffrn_reflns_point_group_measured_fraction_full 0.933
_diffrn_reflns_point_group_measured_fraction_max 0.950
_diffrn_reflns_theta_full 25.242
_diffrn_reflns_theta_max 28.306
_diffrn_reflns_theta_min 2.556
_diffrn_source 'fine-focus sealed tube'
_exptl_absorpt_coefficient_mu 2.485
_exptl_crystal_colour colorless
_exptl_crystal_density_diffrn 2.293
_exptl_crystal_density_method 'not measured'
_exptl_crystal_description block
_exptl_crystal_F_000 1736
_exptl_crystal_size_max 0.1
_exptl_crystal_size_mid 0.1
_exptl_crystal_size_min 0.1
_refine_diff_density_max 0.460
_refine_diff_density_min -0.460
_refine_diff_density_rms 0.066
_refine_ls_extinction_method none
_refine_ls_goodness_of_fit_ref 1.125
_refine_ls_hydrogen_treatment constr
_refine_ls_matrix_type full
_refine_ls_number_parameters 204
_refine_ls_number_reflns 3115
_refine_ls_number_restraints 0
_refine_ls_restrained_S_all 1.125
_refine_ls_R_factor_all 0.0190
_refine_ls_R_factor_gt 0.0186
_refine_ls_shift/su_max 0.001
_refine_ls_shift/su_mean 0.000
_refine_ls_structure_factor_coef Fsqd
_refine_ls_weighting_details 'w=1/[\s^2^(Fo^2^)+(0.0044P)^2^+7.6632P] where P=(Fo^2^+2Fc^2^)/3'
_refine_ls_weighting_scheme calc
_refine_ls_wR_factor_gt 0.0435
_refine_ls_wR_factor_ref 0.0437
_reflns_Friedel_coverage 0.000
_reflns_number_gt 3071
_reflns_number_total 3115
_reflns_threshold_expression 'I > 2\s(I)'
_cod_data_source_file d1ce00392e2.cif
_cod_data_source_block T
_cod_depositor_comments 'Adding full bibliography for 7242725--7242726.cif.'
_cod_original_sg_symbol_H-M 'C 2/c'
_cod_database_code 7242726
_shelx_space_group_comment
;
The symmetry employed for this shelxl refinement is uniquely defined
by the following loop, which should always be used as a source of
symmetry information in preference to the above space-group names.
They are only intended as comments.
;
_shelxl_version_number 2014-3

loop_
_space_group_symop_operation_xyz
'x, y, z'
'-x, y, -z+1/2'
'x+1/2, y+1/2, z'
'-x+1/2, y+1/2, -z+1/2'
'-x, -y, -z'
'x, -y, z-1/2'
'-x+1/2, -y+1/2, -z'
'x+1/2, -y+1/2, z-1/2'

loop_
_atom_site_label
_atom_site_type_symbol
_atom_site_fract_x
_atom_site_fract_y
_atom_site_fract_z
_atom_site_U_iso_or_equiv
_atom_site_adp_type
_atom_site_occupancy
_atom_site_site_symmetry_order
_atom_site_calc_flag
_atom_site_refinement_flags_posn
_atom_site_refinement_flags_adp
_atom_site_refinement_flags_occupancy
_atom_site_disorder_assembly
_atom_site_disorder_group
Cd1 Cd 0.48788(2) 0.43658(2) 0.09027(2) 0.01763(5) Uani 1 1 d . . . . .
Cd2 Cd 0.5000 0.68943(2) 0.2500 0.01377(6) Uani 1 2 d S T P . .
O1 O 0.38303(12) 0.38203(19) 0.15146(12) 0.0378(4) Uani 1 1 d . . . . .
O2 O 0.37807(12) 0.56737(19) 0.20809(14) 0.0426(5) Uani 1 1 d . . . . .
O3 O 0.05046(13) 0.21945(16) 0.00313(10) 0.0331(4) Uani 1 1 d . . . . .
O4 O 0.03178(11) 0.13973(14) 0.12271(9) 0.0246(3) Uani 1 1 d . . . . .
O5 O -0.38305(12) 0.46852(19) 0.01955(12) 0.0394(4) Uani 1 1 d . . . . .
O6 O -0.36695(11) 0.36819(18) 0.13826(11) 0.0336(4) Uani 1 1 d . . . . .
N1 N -0.08635(11) 0.33896(16) 0.16227(11) 0.0197(3) Uani 1 1 d . . . . .
C1 C 0.34314(14) 0.4673(2) 0.17932(14) 0.0266(5) Uani 1 1 d . . . . .
C2 C 0.24291(14) 0.4519(2) 0.17355(13) 0.0224(4) Uani 1 1 d . . . . .
C3 C 0.19368(16) 0.5471(2) 0.19668(16) 0.0287(5) Uani 1 1 d . . . . .
H3 H 0.2240 0.6169 0.2224 0.034 Uiso 1 1 calc R U . . .
C4 C 0.10003(16) 0.5395(2) 0.18202(16) 0.0278(5) Uani 1 1 d . . . . .
H4 H 0.0676 0.6054 0.1960 0.033 Uiso 1 1 calc R U . . .
C5 C 0.05372(13) 0.43366(18) 0.14634(13) 0.0193(4) Uani 1 1 d . . . . .
C6 C 0.10348(13) 0.33555(18) 0.12518(12) 0.0176(4) Uani 1 1 d . . . . .
C7 C 0.19766(14) 0.3458(2) 0.13831(13) 0.0209(4) Uani 1 1 d . . . . .
H7 H 0.2305 0.2811 0.1234 0.025 Uiso 1 1 calc R U . . .
C8 C -0.04764(13) 0.43032(19) 0.12798(13) 0.0198(4) Uani 1 1 d . . . . .
C9 C -0.09949(16) 0.5200(2) 0.07746(16) 0.0305(5) Uani 1 1 d . . . . .
H9 H -0.0713 0.5831 0.0553 0.037 Uiso 1 1 calc R U . . .
C10 C -0.19368(16) 0.5146(2) 0.06037(16) 0.0312(5) Uani 1 1 d . . . . .
H10 H -0.2296 0.5726 0.0253 0.037 Uiso 1 1 calc R U . . .
C11 C -0.23364(14) 0.4218(2) 0.09612(14) 0.0234(4) Uani 1 1 d . . . . .
C12 C -0.17744(13) 0.3368(2) 0.14702(14) 0.0226(4) Uani 1 1 d . . . . .
H12 H -0.2042 0.2752 0.1718 0.027 Uiso 1 1 calc R U . . .
C13 C -0.33526(14) 0.4174(2) 0.08361(15) 0.0258(4) Uani 1 1 d . . . . .
C14 C 0.05759(13) 0.22243(18) 0.07977(13) 0.0187(4) Uani 1 1 d . . . . .

loop_
_atom_site_aniso_label
_atom_site_aniso_U_11
_atom_site_aniso_U_22
_atom_site_aniso_U_33
_atom_site_aniso_U_23
_atom_site_aniso_U_13
_atom_site_aniso_U_12
Cd1 0.01207(7) 0.01941(8) 0.02169(8) -0.00114(5) 0.00483(5) -0.00090(5)
Cd2 0.00913(9) 0.01429(9) 0.01700(9) 0.000 0.00172(6) 0.000
O1 0.0231(8) 0.0506(11) 0.0459(10) -0.0008(9) 0.0200(8) -0.0050(8)
O2 0.0233(9) 0.0430(11) 0.0583(12) -0.0001(9) 0.0047(8) -0.0201(8)
O3 0.0521(11) 0.0250(8) 0.0229(7) -0.0039(6) 0.0113(7) -0.0142(7)
O4 0.0330(8) 0.0188(7) 0.0258(7) -0.0046(6) 0.0145(6) -0.0092(6)
O5 0.0220(8) 0.0465(11) 0.0418(10) 0.0077(8) -0.0061(7) 0.0089(8)
O6 0.0160(7) 0.0432(10) 0.0414(9) 0.0034(8) 0.0071(7) 0.0027(7)
N1 0.0118(7) 0.0189(8) 0.0274(8) 0.0047(6) 0.0033(6) 0.0000(6)
C1 0.0174(10) 0.0380(12) 0.0249(10) 0.0033(9) 0.0065(8) -0.0093(9)
C2 0.0162(9) 0.0292(11) 0.0232(9) -0.0027(8) 0.0077(8) -0.0091(8)
C3 0.0274(11) 0.0238(11) 0.0379(12) -0.0105(9) 0.0136(9) -0.0142(9)
C4 0.0261(11) 0.0191(10) 0.0422(12) -0.0075(9) 0.0163(10) -0.0048(8)
C5 0.0160(9) 0.0176(9) 0.0258(9) 0.0002(7) 0.0083(7) -0.0035(7)
C6 0.0157(9) 0.0177(9) 0.0198(8) -0.0016(7) 0.0052(7) -0.0045(7)
C7 0.0155(9) 0.0239(10) 0.0250(9) -0.0045(8) 0.0081(7) -0.0034(7)
C8 0.0156(9) 0.0190(9) 0.0263(9) 0.0015(7) 0.0079(7) 0.0000(7)
C9 0.0259(11) 0.0278(11) 0.0399(12) 0.0146(10) 0.0123(10) 0.0014(9)
C10 0.0243(11) 0.0322(12) 0.0360(12) 0.0156(10) 0.0056(9) 0.0090(9)
C11 0.0144(9) 0.0280(11) 0.0268(10) 0.0040(8) 0.0035(8) 0.0043(8)
C12 0.0126(8) 0.0239(10) 0.0308(10) 0.0071(8) 0.0047(8) -0.0001(7)
C13 0.0139(9) 0.0264(11) 0.0339(11) -0.0035(9) 0.0004(8) 0.0055(8)
C14 0.0160(9) 0.0174(9) 0.0230(9) -0.0031(7) 0.0054(7) -0.0026(7)

loop_
_atom_type_symbol
_atom_type_description
_atom_type_scat_dispersion_real
_atom_type_scat_dispersion_imag
_atom_type_scat_source
C C 0.0033 0.0016 'International Tables Vol C Tables 4.2.6.8 and 6.1.1.4'
H H 0.0000 0.0000 'International Tables Vol C Tables 4.2.6.8 and 6.1.1.4'
Cd Cd -0.8075 1.2024 'International Tables Vol C Tables 4.2.6.8 and 6.1.1.4'
N N 0.0061 0.0033 'International Tables Vol C Tables 4.2.6.8 and 6.1.1.4'
O O 0.0106 0.0060 'International Tables Vol C Tables 4.2.6.8 and 6.1.1.4'

loop_
_geom_angle_atom_site_label_1
_geom_angle_atom_site_label_2
_geom_angle_atom_site_label_3
_geom_angle
_geom_angle_site_symmetry_1
_geom_angle_site_symmetry_3
_geom_angle_publ_flag
O1 Cd1 O3 91.18(7) . 7 ?
O1 Cd1 O6 120.66(7) . 1_655 ?
O3 Cd1 O6 92.87(7) 7 1_655 ?
O1 Cd1 O5 92.66(7) . 5_565 ?
O3 Cd1 O5 78.24(7) 7 5_565 ?
O6 Cd1 O5 145.89(7) 1_655 5_565 ?
O1 Cd1 O4 110.63(7) . 3 ?
O3 Cd1 O4 151.03(5) 7 3 ?
O6 Cd1 O4 92.00(6) 1_655 3 ?
O5 Cd1 O4 81.80(7) 5_565 3 ?
O1 Cd1 O5 171.91(7) . 1_655 ?
O3 Cd1 O5 83.36(7) 7 1_655 ?
O6 Cd1 O5 53.99(6) 1_655 1_655 ?
O5 Cd1 O5 92.06(6) 5_565 1_655 ?
O4 Cd1 O5 76.57(6) 3 1_655 ?
O1 Cd1 C13 147.60(7) . 1_655 ?
O3 Cd1 C13 89.99(7) 7 1_655 ?
O6 Cd1 C13 26.99(7) 1_655 1_655 ?
O5 Cd1 C13 119.22(7) 5_565 1_655 ?
O4 Cd1 C13 81.65(6) 3 1_655 ?
O5 Cd1 C13 27.16(6) 1_655 1_655 ?
O1 Cd1 Cd1 140.95(5) . 5_665 ?
O3 Cd1 Cd1 76.88(4) 7 5_665 ?
O6 Cd1 Cd1 97.25(5) 1_655 5_665 ?
O5 Cd1 Cd1 48.74(5) 5_565 5_665 ?
O4 Cd1 Cd1 74.18(4) 3 5_665 ?
O5 Cd1 Cd1 43.32(4) 1_655 5_665 ?
C13 Cd1 Cd1 70.47(5) 1_655 5_665 ?
O1 Cd1 Cd2 77.60(5) . . ?
O3 Cd1 Cd2 167.70(5) 7 . ?
O6 Cd1 Cd2 97.18(5) 1_655 . ?
O5 Cd1 Cd2 97.05(5) 5_565 . ?
O4 Cd1 Cd2 35.93(4) 3 . ?
O5 Cd1 Cd2 108.32(5) 1_655 . ?
C13 Cd1 Cd2 102.18(5) 1_655 . ?
Cd1 Cd1 Cd2 108.705(6) 5_665 . ?
O2 Cd2 O2 107.31(11) . 2_655 ?
O2 Cd2 O4 85.97(7) . 3 ?
O2 Cd2 O4 78.24(7) 2_655 3 ?
O2 Cd2 O4 78.24(7) . 4 ?
O2 Cd2 O4 85.97(7) 2_655 4 ?
O4 Cd2 O4 153.26(8) 3 4 ?
O2 Cd2 N1 152.91(7) . 4 ?
O2 Cd2 N1 86.11(7) 2_655 4 ?
O4 Cd2 N1 120.31(6) 3 4 ?
O4 Cd2 N1 79.41(6) 4 4 ?
O2 Cd2 N1 86.11(7) . 3 ?
O2 Cd2 N1 152.91(7) 2_655 3 ?
O4 Cd2 N1 79.41(6) 3 3 ?
O4 Cd2 N1 120.31(6) 4 3 ?
N1 Cd2 N1 92.13(9) 4 3 ?
O2 Cd2 Cd1 70.95(5) . 2_655 ?
O2 Cd2 Cd1 57.63(6) 2_655 2_655 ?
O4 Cd2 Cd1 118.34(4) 3 2_655 ?
O4 Cd2 Cd1 35.81(4) 4 2_655 ?
N1 Cd2 Cd1 98.84(4) 4 2_655 ?
N1 Cd2 Cd1 148.80(4) 3 2_655 ?
O2 Cd2 Cd1 57.63(6) . . ?
O2 Cd2 Cd1 70.95(6) 2_655 . ?
O4 Cd2 Cd1 35.81(4) 3 . ?
O4 Cd2 Cd1 118.34(4) 4 . ?
N1 Cd2 Cd1 148.80(4) 4 . ?
N1 Cd2 Cd1 98.84(4) 3 . ?
Cd1 Cd2 Cd1 86.721(6) 2_655 . ?
C1 O1 Cd1 116.56(16) . . ?
C1 O2 Cd2 150.53(18) . . ?
C14 O3 Cd1 130.75(14) . 7 ?
C14 O4 Cd1 130.94(13) . 3_445 ?
C14 O4 Cd2 120.23(13) . 3_445 ?
Cd1 O4 Cd2 108.25(6) 3_445 3_445 ?
C13 O5 Cd1 172.15(17) . 5_565 ?
C13 O5 Cd1 84.27(15) . 1_455 ?
Cd1 O5 Cd1 87.94(6) 5_565 1_455 ?
C13 O6 Cd1 97.31(14) . 1_455 ?
C12 N1 C8 118.22(17) . . ?
C12 N1 Cd2 119.43(13) . 3_445 ?
C8 N1 Cd2 122.33(13) . 3_445 ?
O2 C1 O1 125.7(2) . . ?
O2 C1 C2 116.3(2) . . ?
O1 C1 C2 117.9(2) . . ?
C3 C2 C7 119.38(19) . . ?
C3 C2 C1 120.39(19) . . ?
C7 C2 C1 120.0(2) . . ?
C4 C3 C2 120.7(2) . . ?
C4 C3 H3 119.7 . . ?
C2 C3 H3 119.7 . . ?
C3 C4 C5 120.5(2) . . ?
C3 C4 H4 119.8 . . ?
C5 C4 H4 119.8 . . ?
C4 C5 C6 119.08(18) . . ?
C4 C5 C8 119.19(18) . . ?
C6 C5 C8 121.67(17) . . ?
C7 C6 C5 119.81(18) . . ?
C7 C6 C14 117.75(18) . . ?
C5 C6 C14 122.13(17) . . ?
C2 C7 C6 120.53(19) . . ?
C2 C7 H7 119.7 . . ?
C6 C7 H7 119.7 . . ?
N1 C8 C9 121.82(18) . . ?
N1 C8 C5 118.04(17) . . ?
C9 C8 C5 120.13(18) . . ?
C10 C9 C8 119.3(2) . . ?
C10 C9 H9 120.4 . . ?
C8 C9 H9 120.4 . . ?
C11 C10 C9 119.1(2) . . ?
C11 C10 H10 120.5 . . ?
C9 C10 H10 120.5 . . ?
C10 C11 C12 118.36(19) . . ?
C10 C11 C13 120.72(19) . . ?
C12 C11 C13 120.8(2) . . ?
N1 C12 C11 123.21(19) . . ?
N1 C12 H12 118.4 . . ?
C11 C12 H12 118.4 . . ?
O6 C13 O5 123.7(2) . . ?
O6 C13 C11 119.13(19) . . ?
O5 C13 C11 117.1(2) . . ?
O6 C13 Cd1 55.71(11) . 1_455 ?
O5 C13 Cd1 68.57(13) . 1_455 ?
C11 C13 Cd1 168.33(16) . 1_455 ?
O3 C14 O4 126.31(19) . . ?
O3 C14 C6 115.75(18) . . ?
O4 C14 C6 117.92(17) . . ?

loop_
_geom_bond_atom_site_label_1
_geom_bond_atom_site_label_2
_geom_bond_distance
_geom_bond_site_symmetry_2
_geom_bond_publ_flag
Cd1 O1 2.1716(16) . ?
Cd1 O3 2.2627(16) 7 ?
Cd1 O6 2.2658(16) 1_655 ?
Cd1 O5 2.3225(17) 5_565 ?
Cd1 O4 2.3261(15) 3 ?
Cd1 O5 2.545(2) 1_655 ?
Cd1 C13 2.720(2) 1_655 ?
Cd1 Cd1 3.3832(3) 5_665 ?
Cd1 Cd2 3.7752(2) . ?
Cd2 O2 2.2358(17) . ?
Cd2 O2 2.2358(16) 2_655 ?
Cd2 O4 2.3328(14) 3 ?
Cd2 O4 2.3328(14) 4 ?
Cd2 N1 2.3395(17) 4 ?
Cd2 N1 2.3395(17) 3 ?
Cd2 Cd1 3.7752(2) 2_655 ?
O1 C1 1.256(3) . ?
O2 C1 1.248(3) . ?
O3 C14 1.241(3) . ?
O3 Cd1 2.2627(16) 7 ?
O4 C14 1.266(2) . ?
O4 Cd1 2.3260(15) 3_445 ?
O4 Cd2 2.3329(14) 3_445 ?
O5 C13 1.248(3) . ?
O5 Cd1 2.3226(17) 5_565 ?
O5 Cd1 2.545(2) 1_455 ?
O6 C13 1.245(3) . ?
O6 Cd1 2.2658(16) 1_455 ?
N1 C12 1.340(2) . ?
N1 C8 1.348(3) . ?
N1 Cd2 2.3394(17) 3_445 ?
C1 C2 1.508(3) . ?
C2 C3 1.384(3) . ?
C2 C7 1.390(3) . ?
C3 C4 1.381(3) . ?
C3 H3 0.9300 . ?
C4 C5 1.396(3) . ?
C4 H4 0.9300 . ?
C5 C6 1.400(3) . ?
C5 C8 1.489(3) . ?
C6 C7 1.393(3) . ?
C6 C14 1.512(3) . ?
C7 H7 0.9300 . ?
C8 C9 1.387(3) . ?
C9 C10 1.385(3) . ?
C9 H9 0.9300 . ?
C10 C11 1.382(3) . ?
C10 H10 0.9300 . ?
C11 C12 1.385(3) . ?
C11 C13 1.502(3) . ?
C12 H12 0.9300 . ?
C13 Cd1 2.720(2) 1_455 ?
